data_1543649
loop_
_publ_author_name
'Tofan, Daniel'
'Gabba\"i, Fran\,cois P.'

_publ_section_title
;
 Fluorinated antimony(v) derivatives: strong Lewis acidic properties and
 application to the complexation of formaldehyde in aqueous solutions
;
_journal_issue 11
_journal_name_full 'Chem. Sci.'
_journal_page_first 6768
_journal_paper_doi 10.1039/C6SC02558G
_journal_volume 7
_journal_year 2016
_chemical_formula_sum 'C36 H14 Cl4 F10 O2 P Sb'
_chemical_formula_weight 962.99
_chemical_name_systematic
; 
 ? 
;
_space_group_IT_number 2
_symmetry_cell_setting triclinic
_symmetry_space_group_name_Hall '-P 1'
_symmetry_space_group_name_H-M 'P -1'
_atom_sites_solution_hydrogens geom
_atom_sites_solution_primary direct
_atom_sites_solution_secondary difmap
_audit_creation_method SHELXL-97
_audit_update_record
;
2016-06-03 deposited with the CCDC.
2016-07-11 downloaded from the CCDC.
;
_cell_angle_alpha 99.327(6)
_cell_angle_beta 96.206(6)
_cell_angle_gamma 110.765(6)
_cell_formula_units_Z 2
_cell_length_a 10.129(3)
_cell_length_b 13.412(3)
_cell_length_c 14.339(4)
_cell_measurement_reflns_used 8193
_cell_measurement_temperature 150(2)
_cell_measurement_theta_max 28.32
_cell_measurement_theta_min 2.40
_cell_volume 1768.2(8)
_computing_structure_refinement 'SHELXL-97 (Sheldrick, 2008)'
_computing_structure_solution 'SHELXS-97 (Sheldrick, 2008)'
_diffrn_ambient_temperature 150(2)
_diffrn_measured_fraction_theta_full 0.996
_diffrn_measured_fraction_theta_max 0.996
_diffrn_measurement_device_type 'Brucker SMART APEX II'
_diffrn_radiation_monochromator graphite
_diffrn_radiation_source 'fine-focus sealed tube'
_diffrn_radiation_type MoK\a
_diffrn_radiation_wavelength 0.71073
_diffrn_reflns_av_R_equivalents 0.0460
_diffrn_reflns_av_sigmaI/netI 0.0450
_diffrn_reflns_limit_h_max 13
_diffrn_reflns_limit_h_min -13
_diffrn_reflns_limit_k_max 17
_diffrn_reflns_limit_k_min -17
_diffrn_reflns_limit_l_max 18
_diffrn_reflns_limit_l_min -18
_diffrn_reflns_number 30144
_diffrn_reflns_theta_full 27.87
_diffrn_reflns_theta_max 27.87
_diffrn_reflns_theta_min 1.46
_exptl_absorpt_coefficient_mu 1.215
_exptl_absorpt_correction_T_max 0.8881
_exptl_absorpt_correction_T_min 0.8387
_exptl_absorpt_correction_type multi-scan
_exptl_crystal_colour orange
_exptl_crystal_density_diffrn 1.809
_exptl_crystal_density_method 'not measured'
_exptl_crystal_description block
_exptl_crystal_F_000 940
_exptl_crystal_size_max 0.15
_exptl_crystal_size_mid 0.15
_exptl_crystal_size_min 0.10
_refine_diff_density_max 0.995
_refine_diff_density_min -0.558
_refine_diff_density_rms 0.092
_refine_ls_extinction_method none
_refine_ls_goodness_of_fit_ref 1.037
_refine_ls_hydrogen_treatment constr
_refine_ls_matrix_type full
_refine_ls_number_parameters 487
_refine_ls_number_reflns 8391
_refine_ls_number_restraints 0
_refine_ls_restrained_S_all 1.037
_refine_ls_R_factor_all 0.0432
_refine_ls_R_factor_gt 0.0332
_refine_ls_shift/su_max 0.000
_refine_ls_shift/su_mean 0.000
_refine_ls_structure_factor_coef Fsqd
_refine_ls_weighting_details 'calc w=1/[\s^2^(Fo^2^)+(0.0405P)^2^+0.1631P] where P=(Fo^2^+2Fc^2^)/3'
_refine_ls_weighting_scheme calc
_refine_ls_wR_factor_gt 0.0766
_refine_ls_wR_factor_ref 0.0809
_reflns_number_gt 7096
_reflns_number_total 8391
_reflns_threshold_expression >2sigma(I)
_cod_data_source_file c6sc02558g2.cif
_cod_data_source_block dt3_p-1
_cod_depositor_comments 'Adding full bibliography for 1543644--1543652.cif.'
_cod_original_sg_symbol_H-M P-1
_cod_database_code 1543649

loop_
_symmetry_equiv_pos_as_xyz
'x, y, z'
'-x, -y, -z'

loop_
_atom_site_label
_atom_site_type_symbol
_atom_site_fract_x
_atom_site_fract_y
_atom_site_fract_z
_atom_site_U_iso_or_equiv
_atom_site_adp_type
_atom_site_occupancy
_atom_site_symmetry_multiplicity
_atom_site_calc_flag
_atom_site_refinement_flags
Sb1 Sb 0.256077(17) -0.125249(13) 0.240640(12) 0.02003(6) Uani 1 1 d .
P1 P 0.28844(7) -0.31411(5) 0.14779(5) 0.02208(14) Uani 1 1 d .
C11 C 0.4632(3) -0.1340(2) 0.27449(18) 0.0208(5) Uani 1 1 d .
C12 C 0.4605(3) -0.2333(2) 0.22481(19) 0.0224(5) Uani 1 1 d .
C13 C 0.5826(3) -0.2589(2) 0.2368(2) 0.0307(6) Uani 1 1 d .
H13 H 0.5817 -0.3263 0.2029 0.037 Uiso 1 1 calc R
C14 C 0.7056(3) -0.1846(2) 0.2990(2) 0.0342(7) Uani 1 1 d .
H14 H 0.7898 -0.2006 0.3068 0.041 Uiso 1 1 calc R
C15 C 0.7060(3) -0.0869(2) 0.3499(2) 0.0294(6) Uani 1 1 d .
H15 H 0.7899 -0.0374 0.3934 0.035 Uiso 1 1 calc R
C16 C 0.5856(3) -0.0612(2) 0.33781(19) 0.0253(6) Uani 1 1 d .
H16 H 0.5866 0.0058 0.3725 0.030 Uiso 1 1 calc R
O42 O 0.05672(18) -0.15611(15) 0.17168(13) 0.0248(4) Uani 1 1 d .
O41 O 0.30599(18) -0.06524(14) 0.12012(13) 0.0228(4) Uani 1 1 d .
C41 C 0.0541(3) -0.1384(2) 0.08220(19) 0.0206(5) Uani 1 1 d .
C42 C 0.1877(3) -0.08871(19) 0.05426(18) 0.0197(5) Uani 1 1 d .
C43 C 0.1909(3) -0.06827(19) -0.03713(19) 0.0213(5) Uani 1 1 d .
C44 C 0.0627(3) -0.09514(19) -0.10061(19) 0.0227(5) Uani 1 1 d .
C45 C -0.0694(3) -0.1461(2) -0.07371(19) 0.0226(5) Uani 1 1 d .
C46 C -0.0727(3) -0.1685(2) 0.01794(19) 0.0222(5) Uani 1 1 d .
Cl43 Cl 0.35369(7) -0.00982(6) -0.07200(5) 0.03034(15) Uani 1 1 d .
Cl44 Cl 0.06861(8) -0.06551(6) -0.21325(5) 0.03305(16) Uani 1 1 d .
Cl45 Cl -0.22749(7) -0.18060(6) -0.15208(5) 0.03282(16) Uani 1 1 d .
Cl46 Cl -0.23358(7) -0.23169(6) 0.05317(5) 0.03253(16) Uani 1 1 d .
C21 C 0.2842(3) 0.0319(2) 0.32601(19) 0.0240(6) Uani 1 1 d .
C22 C 0.4042(3) 0.1246(2) 0.3285(2) 0.0285(6) Uani 1 1 d .
C23 C 0.4242(3) 0.2260(2) 0.3817(2) 0.0367(7) Uani 1 1 d .
C24 C 0.3213(4) 0.2366(2) 0.4339(2) 0.0415(8) Uani 1 1 d .
C25 C 0.2001(4) 0.1475(3) 0.4317(2) 0.0357(7) Uani 1 1 d .
C26 C 0.1838(3) 0.0468(2) 0.3785(2) 0.0281(6) Uani 1 1 d .
F22 F 0.50504(17) 0.11854(13) 0.27587(13) 0.0352(4) Uani 1 1 d .
F23 F 0.5407(2) 0.31462(14) 0.38220(15) 0.0559(6) Uani 1 1 d .
F24 F 0.3391(3) 0.33433(15) 0.48637(15) 0.0625(6) Uani 1 1 d .
F25 F 0.0976(2) 0.15780(17) 0.47997(14) 0.0529(5) Uani 1 1 d .
F26 F 0.06270(17) -0.03832(13) 0.37926(12) 0.0356(4) Uani 1 1 d .
C31 C 0.1488(3) -0.2271(2) 0.33574(19) 0.0229(5) Uani 1 1 d .
C32 C 0.0209(3) -0.3179(2) 0.3088(2) 0.0282(6) Uani 1 1 d .
C33 C -0.0400(3) -0.3781(2) 0.3732(2) 0.0366(7) Uani 1 1 d .
C34 C 0.0256(4) -0.3495(3) 0.4670(2) 0.0384(7) Uani 1 1 d .
C35 C 0.1537(3) -0.2604(2) 0.4969(2) 0.0345(7) Uani 1 1 d .
C36 C 0.2125(3) -0.2023(2) 0.4310(2) 0.0278(6) Uani 1 1 d .
F32 F -0.04905(18) -0.35077(14) 0.21752(12) 0.0389(4) Uani 1 1 d .
F33 F -0.1646(2) -0.46467(16) 0.34424(15) 0.0570(6) Uani 1 1 d .
F34 F -0.0347(2) -0.40557(17) 0.53022(15) 0.0605(6) Uani 1 1 d .
F35 F 0.2168(2) -0.23001(17) 0.58944(13) 0.0529(5) Uani 1 1 d .
F36 F 0.33713(18) -0.11447(13) 0.46302(12) 0.0365(4) Uani 1 1 d .
C51 C 0.3265(3) -0.3488(2) 0.02875(19) 0.0238(6) Uani 1 1 d .
C52 C 0.3716(3) -0.2660(2) -0.0203(2) 0.0300(6) Uani 1 1 d .
H52 H 0.3781 -0.1948 0.0076 0.036 Uiso 1 1 calc R
C53 C 0.4077(3) -0.2859(3) -0.1104(2) 0.0377(7) Uani 1 1 d .
H53 H 0.4394 -0.2285 -0.1437 0.045 Uiso 1 1 calc R
C54 C 0.3972(3) -0.3891(3) -0.1507(2) 0.0452(8) Uani 1 1 d .
H54 H 0.4224 -0.4032 -0.2121 0.054 Uiso 1 1 calc R
C55 C 0.3503(4) -0.4719(3) -0.1024(3) 0.0530(10) Uani 1 1 d .
H55 H 0.3417 -0.5434 -0.1312 0.064 Uiso 1 1 calc R
C56 C 0.3152(4) -0.4529(2) -0.0124(2) 0.0397(8) Uani 1 1 d .
H56 H 0.2839 -0.5106 0.0208 0.048 Uiso 1 1 calc R
C61 C 0.2121(3) -0.4402(2) 0.1886(2) 0.0267(6) Uani 1 1 d .
C62 C 0.0795(3) -0.5167(2) 0.1396(2) 0.0404(8) Uani 1 1 d .
H62 H 0.0347 -0.5046 0.0831 0.048 Uiso 1 1 calc R
C63 C 0.0122(4) -0.6106(3) 0.1725(3) 0.0476(9) Uani 1 1 d .
H63 H -0.0778 -0.6629 0.1383 0.057 Uiso 1 1 calc R
C64 C 0.0755(4) -0.6277(3) 0.2544(3) 0.0501(9) Uani 1 1 d .
H64 H 0.0291 -0.6916 0.2773 0.060 Uiso 1 1 calc R
C65 C 0.2069(4) -0.5523(3) 0.3036(3) 0.0515(9) Uani 1 1 d .
H65 H 0.2510 -0.5648 0.3600 0.062 Uiso 1 1 calc R
C66 C 0.2747(3) -0.4586(2) 0.2714(2) 0.0377(7) Uani 1 1 d .
H66 H 0.3646 -0.4066 0.3063 0.045 Uiso 1 1 calc R

loop_
_atom_site_aniso_label
_atom_site_aniso_U_11
_atom_site_aniso_U_22
_atom_site_aniso_U_33
_atom_site_aniso_U_23
_atom_site_aniso_U_13
_atom_site_aniso_U_12
Sb1 0.02118(9) 0.02216(9) 0.01715(10) 0.00215(6) 0.00045(6) 0.01045(7)
P1 0.0252(3) 0.0201(3) 0.0194(4) 0.0013(3) 0.0029(3) 0.0084(3)
C11 0.0207(12) 0.0256(12) 0.0183(13) 0.0060(10) 0.0033(10) 0.0109(10)
C12 0.0255(13) 0.0231(12) 0.0194(14) 0.0048(10) 0.0044(10) 0.0099(10)
C13 0.0322(15) 0.0312(14) 0.0325(17) 0.0022(12) 0.0071(12) 0.0182(12)
C14 0.0274(15) 0.0473(18) 0.0349(18) 0.0124(14) 0.0054(13) 0.0209(13)
C15 0.0224(13) 0.0370(15) 0.0258(16) 0.0081(12) -0.0011(11) 0.0086(12)
C16 0.0273(14) 0.0250(13) 0.0219(14) 0.0032(11) 0.0001(11) 0.0099(11)
O42 0.0215(9) 0.0373(10) 0.0180(10) 0.0080(8) 0.0022(7) 0.0136(8)
O41 0.0195(9) 0.0274(9) 0.0195(10) 0.0051(7) -0.0002(7) 0.0077(7)
C41 0.0219(12) 0.0218(12) 0.0198(14) 0.0034(10) 0.0018(10) 0.0113(10)
C42 0.0210(12) 0.0171(11) 0.0204(14) 0.0011(10) -0.0009(10) 0.0091(10)
C43 0.0227(13) 0.0171(11) 0.0234(14) 0.0055(10) 0.0027(10) 0.0066(10)
C44 0.0289(14) 0.0198(12) 0.0194(14) 0.0045(10) 0.0007(11) 0.0101(11)
C45 0.0229(13) 0.0216(12) 0.0214(14) 0.0001(10) -0.0048(10) 0.0107(10)
C46 0.0223(13) 0.0213(12) 0.0251(15) 0.0049(10) 0.0051(11) 0.0107(10)
Cl43 0.0224(3) 0.0366(4) 0.0319(4) 0.0161(3) 0.0047(3) 0.0073(3)
Cl44 0.0333(4) 0.0400(4) 0.0244(4) 0.0147(3) -0.0001(3) 0.0102(3)
Cl45 0.0238(3) 0.0419(4) 0.0287(4) 0.0078(3) -0.0059(3) 0.0107(3)
Cl46 0.0208(3) 0.0441(4) 0.0323(4) 0.0116(3) 0.0049(3) 0.0103(3)
C21 0.0328(14) 0.0217(12) 0.0199(14) 0.0031(10) -0.0009(11) 0.0153(11)
C22 0.0347(15) 0.0278(14) 0.0253(15) 0.0066(12) 0.0001(12) 0.0158(12)
C23 0.0441(18) 0.0251(14) 0.0347(18) 0.0027(13) -0.0059(14) 0.0110(13)
C24 0.069(2) 0.0316(16) 0.0274(17) -0.0043(13) -0.0057(15) 0.0316(16)
C25 0.0529(19) 0.0442(17) 0.0236(16) 0.0044(13) 0.0039(14) 0.0367(16)
C26 0.0354(15) 0.0346(15) 0.0207(15) 0.0061(12) 0.0025(12) 0.0215(13)
F22 0.0325(9) 0.0314(8) 0.0393(10) 0.0088(8) 0.0065(8) 0.0088(7)
F23 0.0629(13) 0.0244(9) 0.0662(15) 0.0039(9) -0.0013(11) 0.0059(9)
F24 0.1034(18) 0.0356(10) 0.0494(13) -0.0095(9) 0.0006(12) 0.0394(11)
F25 0.0739(14) 0.0663(13) 0.0411(12) 0.0057(10) 0.0196(10) 0.0533(11)
F26 0.0342(9) 0.0410(9) 0.0390(10) 0.0093(8) 0.0134(8) 0.0207(8)
C31 0.0259(13) 0.0247(13) 0.0211(14) 0.0025(11) 0.0056(11) 0.0137(11)
C32 0.0293(14) 0.0306(14) 0.0244(15) 0.0028(12) 0.0054(12) 0.0122(12)
C33 0.0321(16) 0.0325(15) 0.043(2) 0.0091(14) 0.0115(14) 0.0084(13)
C34 0.0517(19) 0.0401(17) 0.0327(18) 0.0169(14) 0.0208(15) 0.0207(15)
C35 0.0485(18) 0.0379(16) 0.0245(16) 0.0090(13) 0.0081(13) 0.0236(14)
C36 0.0333(15) 0.0272(13) 0.0252(15) 0.0032(12) 0.0051(12) 0.0153(12)
F32 0.0343(9) 0.0394(9) 0.0297(10) 0.0053(8) -0.0032(7) 0.0018(8)
F33 0.0450(12) 0.0513(12) 0.0554(14) 0.0161(10) 0.0111(10) -0.0073(9)
F34 0.0759(15) 0.0596(13) 0.0471(13) 0.0295(11) 0.0279(11) 0.0145(11)
F35 0.0733(14) 0.0613(13) 0.0217(10) 0.0128(9) 0.0056(9) 0.0216(11)
F36 0.0427(10) 0.0352(9) 0.0215(9) 0.0017(7) -0.0022(7) 0.0070(8)
C51 0.0244(13) 0.0259(13) 0.0185(14) -0.0001(11) 0.0014(10) 0.0093(11)
C52 0.0346(15) 0.0292(14) 0.0285(16) 0.0069(12) 0.0099(12) 0.0133(12)
C53 0.0334(16) 0.0498(19) 0.0315(18) 0.0144(15) 0.0118(13) 0.0136(14)
C54 0.0425(18) 0.056(2) 0.0236(17) -0.0053(15) 0.0111(14) 0.0077(16)
C55 0.070(2) 0.0386(18) 0.044(2) -0.0087(16) 0.0236(19) 0.0174(17)
C56 0.055(2) 0.0290(15) 0.0372(19) 0.0032(13) 0.0162(15) 0.0177(14)
C61 0.0315(14) 0.0198(12) 0.0286(16) 0.0025(11) 0.0097(12) 0.0094(11)
C62 0.0412(18) 0.0359(16) 0.0357(19) 0.0077(14) 0.0051(14) 0.0053(14)
C63 0.047(2) 0.0317(17) 0.050(2) 0.0038(16) 0.0132(17) -0.0009(14)
C64 0.071(3) 0.0268(16) 0.055(2) 0.0142(16) 0.031(2) 0.0141(16)
C65 0.074(3) 0.0446(19) 0.041(2) 0.0221(17) 0.0139(18) 0.0218(18)
C66 0.0445(18) 0.0338(16) 0.0326(18) 0.0106(13) 0.0064(14) 0.0110(14)

loop_
_atom_type_symbol
_atom_type_description
_atom_type_scat_dispersion_real
_atom_type_scat_dispersion_imag
_atom_type_scat_source
C C 0.0033 0.0016 'International Tables Vol C Tables 4.2.6.8 and 6.1.1.4'
H H 0.0000 0.0000 'International Tables Vol C Tables 4.2.6.8 and 6.1.1.4'
O O 0.0106 0.0060 'International Tables Vol C Tables 4.2.6.8 and 6.1.1.4'
F F 0.0171 0.0103 'International Tables Vol C Tables 4.2.6.8 and 6.1.1.4'
P P 0.1023 0.0942 'International Tables Vol C Tables 4.2.6.8 and 6.1.1.4'
Cl Cl 0.1484 0.1585 'International Tables Vol C Tables 4.2.6.8 and 6.1.1.4'
Sb Sb -0.5866 1.5461 'International Tables Vol C Tables 4.2.6.8 and 6.1.1.4'

loop_
_geom_angle_atom_site_label_1
_geom_angle_atom_site_label_2
_geom_angle_atom_site_label_3
_geom_angle
O42 Sb1 O41 80.37(7)
O42 Sb1 C11 160.94(8)
O41 Sb1 C11 92.34(8)
O42 Sb1 C21 95.13(9)
O41 Sb1 C21 94.08(9)
C11 Sb1 C21 102.98(10)
O42 Sb1 C31 85.74(9)
O41 Sb1 C31 162.30(8)
C11 Sb1 C31 97.39(9)
C21 Sb1 C31 98.06(10)
O42 Sb1 P1 98.25(6)
O41 Sb1 P1 86.17(5)
C11 Sb1 P1 63.49(7)
C21 Sb1 P1 166.46(7)
C31 Sb1 P1 85.02(7)
C12 P1 C51 106.23(12)
C12 P1 C61 107.87(13)
C51 P1 C61 107.66(12)
C12 P1 Sb1 75.15(8)
C51 P1 Sb1 130.25(9)
C61 P1 Sb1 119.34(9)
C16 C11 C12 120.4(2)
C16 C11 Sb1 130.08(19)
C12 C11 Sb1 109.41(17)
C11 C12 C13 120.0(2)
C11 C12 P1 111.91(19)
C13 C12 P1 128.1(2)
C14 C13 C12 119.1(3)
C13 C14 C15 120.4(3)
C16 C15 C14 120.6(3)
C15 C16 C11 119.4(2)
C41 O42 Sb1 113.06(15)
C42 O41 Sb1 111.86(15)
O42 C41 C46 122.4(2)
O42 C41 C42 117.3(2)
C46 C41 C42 120.3(2)
O41 C42 C43 123.9(2)
O41 C42 C41 116.5(2)
C43 C42 C41 119.5(2)
C42 C43 C44 120.0(2)
C42 C43 Cl43 119.6(2)
C44 C43 Cl43 120.4(2)
C43 C44 C45 120.5(2)
C43 C44 Cl44 119.4(2)
C45 C44 Cl44 120.1(2)
C46 C45 C44 119.5(2)
C46 C45 Cl45 119.8(2)
C44 C45 Cl45 120.7(2)
C41 C46 C45 120.1(2)
C41 C46 Cl46 119.2(2)
C45 C46 Cl46 120.7(2)
C26 C21 C22 116.2(2)
C26 C21 Sb1 122.6(2)
C22 C21 Sb1 121.2(2)
F22 C22 C23 117.3(3)
F22 C22 C21 120.3(2)
C23 C22 C21 122.3(3)
F23 C23 C24 119.6(3)
F23 C23 C22 121.2(3)
C24 C23 C22 119.3(3)
F24 C24 C25 119.7(3)
F24 C24 C23 120.2(3)
C25 C24 C23 120.1(3)
F25 C25 C24 120.4(3)
F25 C25 C26 120.3(3)
C24 C25 C26 119.3(3)
F26 C26 C21 120.4(2)
F26 C26 C25 116.8(3)
C21 C26 C25 122.7(3)
C36 C31 C32 115.6(3)
C36 C31 Sb1 118.57(19)
C32 C31 Sb1 125.8(2)
F32 C32 C33 116.9(2)
F32 C32 C31 120.8(3)
C33 C32 C31 122.3(3)
F33 C33 C34 119.6(3)
F33 C33 C32 120.4(3)
C34 C33 C32 120.0(3)
F34 C34 C33 120.3(3)
F34 C34 C35 120.0(3)
C33 C34 C35 119.7(3)
F35 C35 C36 120.9(3)
F35 C35 C34 120.0(3)
C36 C35 C34 119.1(3)
F36 C36 C35 117.5(3)
F36 C36 C31 119.2(2)
C35 C36 C31 123.3(3)
C52 C51 C56 119.8(3)
C52 C51 P1 117.5(2)
C56 C51 P1 122.7(2)
C51 C52 C53 120.5(3)
C54 C53 C52 119.6(3)
C53 C54 C55 119.9(3)
C54 C55 C56 121.1(3)
C55 C56 C51 119.1(3)
C66 C61 C62 118.9(3)
C66 C61 P1 122.3(2)
C62 C61 P1 118.5(2)
C63 C62 C61 120.5(3)
C64 C63 C62 119.9(3)
C63 C64 C65 120.0(3)
C64 C65 C66 120.5(3)
C65 C66 C61 120.2(3)

loop_
_geom_bond_atom_site_label_1
_geom_bond_atom_site_label_2
_geom_bond_distance
Sb1 O42 2.0173(18)
Sb1 O41 2.0594(18)
Sb1 C11 2.151(2)
Sb1 C21 2.164(3)
Sb1 C31 2.186(3)
Sb1 P1 2.8081(9)
P1 C12 1.813(3)
P1 C51 1.814(3)
P1 C61 1.814(3)
C11 C16 1.388(3)
C11 C12 1.395(3)
C12 C13 1.398(4)
C13 C14 1.389(4)
C14 C15 1.391(4)
C15 C16 1.381(4)
O42 C41 1.341(3)
O41 C42 1.348(3)
C41 C46 1.385(4)
C41 C42 1.414(3)
C42 C43 1.383(4)
C43 C44 1.396(3)
C43 Cl43 1.724(3)
C44 C45 1.399(4)
C44 Cl44 1.727(3)
C45 C46 1.396(4)
C45 Cl45 1.720(3)
C46 Cl46 1.722(3)
C21 C26 1.379(4)
C21 C22 1.389(4)
C22 F22 1.350(3)
C22 C23 1.382(4)
C23 F23 1.343(3)
C23 C24 1.381(5)
C24 F24 1.342(3)
C24 C25 1.369(5)
C25 F25 1.343(3)
C25 C26 1.384(4)
C26 F26 1.350(3)
C31 C36 1.380(4)
C31 C32 1.390(4)
C32 F32 1.341(3)
C32 C33 1.377(4)
C33 F33 1.343(3)
C33 C34 1.363(4)
C34 F34 1.332(3)
C34 C35 1.382(4)
C35 F35 1.338(3)
C35 C36 1.373(4)
C36 F36 1.355(3)
C51 C52 1.379(4)
C51 C56 1.385(4)
C52 C53 1.390(4)
C53 C54 1.372(5)
C54 C55 1.374(5)
C55 C56 1.383(4)
C61 C66 1.385(4)
C61 C62 1.391(4)
C62 C63 1.389(4)
C63 C64 1.367(5)
C64 C65 1.380(5)
C65 C66 1.381(4)
